data_4518909
loop_
_publ_author_name
'Thapa, Kedar Bahadur'
'Chen, Baojun'
'Bian, Li'
'Xu, Yixiu'
'He, Jiangang'
'Huang, Wei'
'Ju, Qiang'
'Fang, Zhenlan'

_publ_section_title
;
 Single-Metallic Thermoresponsive Coordination Network as a
 Dual-Parametric Luminescent Thermometer
;
_journal_name_full 'ACS Applied Materials &amp; Interfaces'
_journal_paper_doi 10.1021/acsami.1c07812
_journal_year 2021
_chemical_formula_sum 'C16 H18 Br2 Cu2 N4 O2'
_chemical_formula_weight 585.24
_space_group_IT_number 13
_space_group_name_Hall '-P 2yc'
_space_group_name_H-M_alt 'P 1 2/c 1'
_symmetry_cell_setting monoclinic
_symmetry_space_group_name_H-M 'P 1 2/c 1'
_atom_sites_solution_hydrogens geom
_atom_sites_solution_primary direct
_atom_sites_solution_secondary difmap
_audit_creation_method SHELXL-97
_cell_angle_alpha 90.00
_cell_angle_beta 107.703(5)
_cell_angle_gamma 90.00
_cell_formula_units_Z 4
_cell_length_a 13.0750(18)
_cell_length_b 9.6442(13)
_cell_length_c 16.634(2)
_cell_measurement_reflns_used 7026
_cell_measurement_temperature 100(2)
_cell_measurement_theta_max 29.81
_cell_measurement_theta_min 3.17
_cell_volume 1998.2(5)
_computing_structure_refinement 'SHELXL-97 (Sheldrick, 1997)'
_computing_structure_solution 'SHELXS-97 (Sheldrick, 1990)'
_diffrn_ambient_temperature 100(2)
_diffrn_measured_fraction_theta_full 0.996
_diffrn_measured_fraction_theta_max 0.996
_diffrn_measurement_device_type 'CCD area detector'
_diffrn_measurement_method 'phi and omega scans'
_diffrn_radiation_monochromator graphite
_diffrn_radiation_source 'fine-focus sealed tube'
_diffrn_radiation_type MoK\a
_diffrn_radiation_wavelength 0.71073
_diffrn_reflns_av_R_equivalents 0.1129
_diffrn_reflns_av_sigmaI/netI 0.0732
_diffrn_reflns_limit_h_max 18
_diffrn_reflns_limit_h_min -18
_diffrn_reflns_limit_k_max 13
_diffrn_reflns_limit_k_min -13
_diffrn_reflns_limit_l_max 23
_diffrn_reflns_limit_l_min -23
_diffrn_reflns_number 40631
_diffrn_reflns_theta_full 30.09
_diffrn_reflns_theta_max 30.09
_diffrn_reflns_theta_min 3.17
_exptl_absorpt_coefficient_mu 6.145
_exptl_absorpt_correction_T_max 0.7460
_exptl_absorpt_correction_T_min 0.5066
_exptl_absorpt_correction_type multi-scan
_exptl_crystal_colour Yellow
_exptl_crystal_density_diffrn 1.945
_exptl_crystal_density_method 'not measured'
_exptl_crystal_description Columnar
_exptl_crystal_F_000 1144
_exptl_crystal_size_max 0.21
_exptl_crystal_size_mid 0.16
_exptl_crystal_size_min 0.08
_refine_diff_density_max 0.867
_refine_diff_density_min -1.336
_refine_diff_density_rms 0.172
_refine_ls_extinction_method none
_refine_ls_goodness_of_fit_ref 1.038
_refine_ls_hydrogen_treatment mixed
_refine_ls_matrix_type full
_refine_ls_number_parameters 235
_refine_ls_number_reflns 5848
_refine_ls_number_restraints 0
_refine_ls_restrained_S_all 1.038
_refine_ls_R_factor_all 0.1134
_refine_ls_R_factor_gt 0.0579
_refine_ls_shift/su_max 0.018
_refine_ls_shift/su_mean 0.002
_refine_ls_structure_factor_coef Fsqd
_refine_ls_weighting_details 'calc w=1/[\s^2^(Fo^2^)+(0.0988P)^2^+1.9838P] where P=(Fo^2^+2Fc^2^)/3'
_refine_ls_weighting_scheme calc
_refine_ls_wR_factor_gt 0.1519
_refine_ls_wR_factor_ref 0.1866
_reflns_number_gt 3489
_reflns_number_total 5848
_reflns_threshold_expression >2sigma(I)
_cod_data_source_file am1c07812_si_004.cif
_cod_data_source_block IAM21-1b
_cod_depositor_comments
;
The following automatic conversions were performed:

data item '_exptl_absorpt_correction_type' value 'Multi-scan' was
changed to 'multi-scan' in accordance with the
/home/data/users/saulius/crontab/automatic-downloads/rss-feeds/ACS/lib/dictionaries/cif_core.dic
dictionary named 'cif_core.dic' version 2.4.2 last updated on
2011-04-26.

data item '_symmetry_cell_setting' value 'Monoclinic' was changed to
'monoclinic' in accordance with the
/home/data/users/saulius/crontab/automatic-downloads/rss-feeds/ACS/lib/dictionaries/cif_core.dic
dictionary named 'cif_core.dic' version 2.4.2 last updated on
2011-04-26.

Automatic conversion script
Id: cif_fix_values 7556 2019-12-06 15:28:31Z antanas 
;
_cod_original_sg_symbol_H-M 'P2/c  '
_cod_database_code 4518909

loop_
_symmetry_equiv_pos_as_xyz
'x, y, z'
'-x, y, -z+1/2'
'-x, -y, -z'
'x, -y, z-1/2'

loop_
_atom_site_label
_atom_site_type_symbol
_atom_site_fract_x
_atom_site_fract_y
_atom_site_fract_z
_atom_site_U_iso_or_equiv
_atom_site_adp_type
_atom_site_occupancy
_atom_site_symmetry_multiplicity
_atom_site_calc_flag
_atom_site_refinement_flags
_atom_site_disorder_assembly
_atom_site_disorder_group
Br2 Br 0.79376(5) 0.65937(7) 0.73559(5) 0.03892(19) Uani 1 1 d . . .
Br1 Br 0.96225(5) 0.91127(7) 0.60251(4) 0.03881(19) Uani 1 1 d . . .
Cu1 Cu 1.02676(6) 0.69984(9) 0.67212(5) 0.0361(2) Uani 1 1 d . . .
Cu2 Cu 0.87825(7) 0.86667(9) 0.70633(5) 0.0380(2) Uani 1 1 d . . .
O2 O 0.2904(4) 1.1477(5) 1.0492(3) 0.0341(10) Uani 1 1 d . . .
N1 N 0.7916(4) 1.0316(6) 0.7244(4) 0.0356(12) Uani 1 1 d . . .
O1 O 0.6415(4) 1.3513(5) 0.9139(3) 0.0391(11) Uani 1 1 d . . .
N3 N 0.2620(4) 1.3808(5) 1.0401(3) 0.0290(10) Uani 1 1 d . . .
H3A H 0.2921 1.4617 1.0570 0.035 Uiso 1 1 calc R . .
N4 N 0.0239(4) 1.5191(6) 0.8862(4) 0.0369(12) Uani 1 1 d . . .
N2 N 0.6709(4) 1.1252(6) 0.8869(3) 0.0310(11) Uani 1 1 d . . .
H2A H 0.6675 1.0396 0.9041 0.037 Uiso 1 1 calc R . .
C11 C 0.3207(5) 1.2667(7) 1.0707(4) 0.0300(13) Uani 1 1 d . . .
C12 C 0.1566(5) 1.3820(6) 0.9834(4) 0.0297(12) Uani 1 1 d . . .
C7 C 0.6260(5) 1.1788(7) 1.0132(4) 0.0326(13) Uani 1 1 d . . .
H7A H 0.6932 1.1871 1.0606 0.039 Uiso 1 1 calc R . .
H7B H 0.6058 1.0796 1.0070 0.039 Uiso 1 1 calc R . .
C1 C 0.7561(5) 1.0315(7) 0.7918(4) 0.0318(13) Uani 1 1 d . . .
H1A H 0.7688 0.9519 0.8271 0.038 Uiso 1 1 calc R . .
C9 C 0.5179(5) 1.2112(7) 1.1146(4) 0.0344(14) Uani 1 1 d . . .
H9A H 0.5852 1.2195 1.1620 0.041 Uiso 1 1 calc R . .
H9B H 0.4974 1.1120 1.1086 0.041 Uiso 1 1 calc R . .
C16 C 0.1213(4) 1.5052(7) 0.9408(4) 0.0332(13) Uani 1 1 d . . .
H16A H 0.1686 1.5824 0.9511 0.040 Uiso 1 1 calc R . .
C10 C 0.4295(5) 1.2942(7) 1.1354(4) 0.0337(13) Uani 1 1 d . . .
H10A H 0.4463 1.3944 1.1360 0.040 Uiso 1 1 calc R . .
H10B H 0.4268 1.2682 1.1922 0.040 Uiso 1 1 calc R . .
C5 C 0.7016(5) 1.1425(7) 0.8123(4) 0.0323(13) Uani 1 1 d . . .
C2 C 0.7716(6) 1.1436(7) 0.6744(4) 0.0381(15) Uani 1 1 d . . .
H2B H 0.7957 1.1442 0.6260 0.046 Uiso 1 1 calc R . .
C15 C -0.0426(5) 1.4092(7) 0.8718(5) 0.0394(15) Uani 1 1 d . . .
H15A H -0.1118 1.4177 0.8318 0.047 Uiso 1 1 calc R . .
C13 C 0.0863(5) 1.2700(7) 0.9699(4) 0.0332(13) Uani 1 1 d . . .
H13A H 0.1071 1.1851 0.9993 0.040 Uiso 1 1 calc R . .
C4 C 0.6821(5) 1.2597(7) 0.7599(4) 0.0356(14) Uani 1 1 d . . .
H4B H 0.6455 1.3380 0.7724 0.043 Uiso 1 1 calc R . .
C6 C 0.6462(5) 1.2275(7) 0.9341(4) 0.0316(13) Uani 1 1 d . . .
C8 C 0.5378(5) 1.2600(8) 1.0346(4) 0.0353(14) Uani 1 1 d . . .
H8A H 0.5578 1.3594 1.0405 0.042 Uiso 1 1 calc R . .
H8B H 0.4704 1.2514 0.9873 0.042 Uiso 1 1 calc R . .
C3 C 0.7170(6) 1.2587(7) 0.6904(5) 0.0394(15) Uani 1 1 d . . .
H3B H 0.7041 1.3360 0.6533 0.047 Uiso 1 1 calc R . .
C14 C -0.0137(5) 1.2857(7) 0.9129(5) 0.0395(15) Uani 1 1 d . . .
H14A H -0.0632 1.2106 0.9019 0.047 Uiso 1 1 calc R . .

loop_
_atom_site_aniso_label
_atom_site_aniso_U_11
_atom_site_aniso_U_22
_atom_site_aniso_U_33
_atom_site_aniso_U_23
_atom_site_aniso_U_13
_atom_site_aniso_U_12
Br2 0.0264(3) 0.0404(4) 0.0490(4) 0.0060(3) 0.0102(3) -0.0002(3)
Br1 0.0402(4) 0.0370(4) 0.0485(4) 0.0043(3) 0.0274(3) 0.0057(3)
Cu1 0.0312(4) 0.0334(4) 0.0440(5) -0.0054(4) 0.0121(3) 0.0004(3)
Cu2 0.0367(4) 0.0401(5) 0.0446(5) 0.0062(4) 0.0233(4) 0.0088(3)
O2 0.031(2) 0.029(2) 0.043(3) -0.0007(19) 0.0117(19) -0.0001(18)
N1 0.033(3) 0.036(3) 0.044(3) 0.008(2) 0.020(2) 0.009(2)
O1 0.047(3) 0.033(3) 0.042(3) -0.002(2) 0.021(2) 0.000(2)
N3 0.026(2) 0.027(3) 0.035(3) -0.001(2) 0.011(2) -0.001(2)
N4 0.033(3) 0.032(3) 0.045(3) 0.001(2) 0.012(2) -0.007(2)
N2 0.029(2) 0.034(3) 0.037(3) 0.004(2) 0.019(2) 0.005(2)
C11 0.026(3) 0.037(3) 0.033(3) 0.002(3) 0.016(2) 0.000(2)
C12 0.029(3) 0.029(3) 0.035(3) 0.004(3) 0.017(2) 0.003(2)
C7 0.033(3) 0.035(3) 0.032(3) 0.002(3) 0.013(3) 0.003(3)
C1 0.029(3) 0.034(3) 0.036(3) 0.004(3) 0.017(3) 0.000(2)
C9 0.027(3) 0.045(4) 0.033(3) 0.001(3) 0.013(2) 0.003(3)
C16 0.019(3) 0.032(3) 0.047(4) -0.006(3) 0.007(3) -0.004(2)
C10 0.029(3) 0.044(4) 0.034(3) 0.000(3) 0.017(3) 0.002(3)
C5 0.029(3) 0.035(3) 0.037(3) 0.000(3) 0.017(3) -0.002(2)
C2 0.043(4) 0.042(4) 0.035(3) 0.005(3) 0.020(3) 0.003(3)
C15 0.031(3) 0.033(3) 0.054(4) 0.005(3) 0.012(3) -0.001(3)
C13 0.029(3) 0.026(3) 0.049(4) 0.003(3) 0.018(3) -0.001(2)
C4 0.037(3) 0.035(3) 0.038(3) 0.000(3) 0.017(3) 0.005(3)
C6 0.028(3) 0.030(3) 0.039(3) 0.001(3) 0.013(3) 0.000(2)
C8 0.029(3) 0.046(4) 0.034(3) -0.002(3) 0.014(3) 0.007(3)
C3 0.044(4) 0.038(4) 0.042(4) 0.009(3) 0.021(3) 0.005(3)
C14 0.022(3) 0.035(3) 0.063(5) 0.003(3) 0.016(3) -0.004(2)

loop_
_atom_type_symbol
_atom_type_description
_atom_type_scat_dispersion_real
_atom_type_scat_dispersion_imag
_atom_type_scat_source
C C 0.0033 0.0016 'International Tables Vol C Tables 4.2.6.8 and 6.1.1.4'
H H 0.0000 0.0000 'International Tables Vol C Tables 4.2.6.8 and 6.1.1.4'
N N 0.0061 0.0033 'International Tables Vol C Tables 4.2.6.8 and 6.1.1.4'
O O 0.0106 0.0060 'International Tables Vol C Tables 4.2.6.8 and 6.1.1.4'
Cu Cu 0.3201 1.2651 'International Tables Vol C Tables 4.2.6.8 and 6.1.1.4'
Br Br -0.2901 2.4595 'International Tables Vol C Tables 4.2.6.8 and 6.1.1.4'

loop_
_geom_angle_atom_site_label_1
_geom_angle_atom_site_label_2
_geom_angle_atom_site_label_3
_geom_angle
_geom_angle_site_symmetry_1
_geom_angle_site_symmetry_3
_geom_angle_publ_flag
Cu2 Br2 Cu1 64.95(3) . 2_756 ?
Cu2 Br1 Cu1 70.13(3) . . ?
N4 Cu1 Br1 119.68(17) 2_646 . ?
N4 Cu1 Br2 106.33(16) 2_646 2_756 ?
Br1 Cu1 Br2 125.64(4) . 2_756 ?
N4 Cu1 Cu2 158.03(17) 2_646 2_756 ?
Br1 Cu1 Cu2 82.05(4) . 2_756 ?
Br2 Cu1 Cu2 57.35(3) 2_756 2_756 ?
N4 Cu1 Cu2 117.67(15) 2_646 . ?
Br1 Cu1 Cu2 54.61(3) . . ?
Br2 Cu1 Cu2 125.60(4) 2_756 . ?
Cu2 Cu1 Cu2 70.81(4) 2_756 . ?
N4 Cu1 Cu1 107.44(16) 2_646 2_756 ?
Br1 Cu1 Cu1 106.96(3) . 2_756 ?
Br2 Cu1 Cu1 83.28(4) 2_756 2_756 ?
Cu2 Cu1 Cu1 59.16(3) 2_756 2_756 ?
Cu2 Cu1 Cu1 54.99(3) . 2_756 ?
N1 Cu2 Br1 111.85(15) . . ?
N1 Cu2 Br2 108.10(16) . . ?
Br1 Cu2 Br2 130.30(5) . . ?
N1 Cu2 Cu1 121.95(16) . 2_756 ?
Br1 Cu2 Cu1 117.87(4) . 2_756 ?
Br2 Cu2 Cu1 57.70(3) . 2_756 ?
N1 Cu2 Cu1 164.68(16) . . ?
Br1 Cu2 Cu1 55.26(3) . . ?
Br2 Cu2 Cu1 87.22(4) . . ?
Cu1 Cu2 Cu1 65.84(4) 2_756 . ?
C1 N1 C2 118.0(6) . . ?
C1 N1 Cu2 118.4(4) . . ?
C2 N1 Cu2 123.6(4) . . ?
C11 N3 C12 125.8(5) . . ?
C16 N4 C15 118.4(6) . . ?
C16 N4 Cu1 121.7(4) . 2_666 ?
C15 N4 Cu1 119.9(5) . 2_666 ?
C6 N2 C5 126.7(5) . . ?
O2 C11 N3 123.7(6) . . ?
O2 C11 C10 121.1(6) . . ?
N3 C11 C10 115.2(6) . . ?
C16 C12 C13 118.8(6) . . ?
C16 C12 N3 116.9(5) . . ?
C13 C12 N3 124.3(6) . . ?
C6 C7 C8 113.2(5) . . ?
N1 C1 C5 122.8(6) . . ?
C8 C9 C10 112.4(6) . . ?
N4 C16 C12 122.5(6) . . ?
C9 C10 C11 110.9(5) . . ?
C1 C5 C4 118.7(6) . . ?
C1 C5 N2 115.3(6) . . ?
C4 C5 N2 126.1(6) . . ?
N1 C2 C3 122.8(6) . . ?
N4 C15 C14 122.2(7) . . ?
C14 C13 C12 118.1(6) . . ?
C3 C4 C5 118.4(6) . . ?
O1 C6 N2 123.0(6) . . ?
O1 C6 C7 122.4(6) . . ?
N2 C6 C7 114.7(5) . . ?
C9 C8 C7 113.0(6) . . ?
C4 C3 C2 119.4(6) . . ?
C13 C14 C15 120.1(6) . . ?

loop_
_geom_bond_atom_site_label_1
_geom_bond_atom_site_label_2
_geom_bond_distance
_geom_bond_site_symmetry_2
_geom_bond_publ_flag
Br2 Cu2 2.4045(11) . ?
Br2 Cu1 2.4136(11) 2_756 ?
Br1 Cu2 2.3509(10) . ?
Br1 Cu1 2.3698(11) . ?
Cu1 N4 2.006(6) 2_646 ?
Cu1 Br2 2.4136(11) 2_756 ?
Cu1 Cu2 2.5869(12) 2_756 ?
Cu1 Cu2 2.7120(11) . ?
Cu1 Cu1 2.8819(17) 2_756 ?
Cu2 N1 2.028(5) . ?
Cu2 Cu1 2.5869(12) 2_756 ?
O2 C11 1.231(8) . ?
N1 C1 1.337(7) . ?
N1 C2 1.339(9) . ?
O1 C6 1.237(8) . ?
N3 C11 1.349(8) . ?
N3 C12 1.414(8) . ?
N4 C16 1.327(8) . ?
N4 C15 1.345(8) . ?
N4 Cu1 2.006(6) 2_666 ?
N2 C6 1.359(8) . ?
N2 C5 1.425(7) . ?
C11 C10 1.524(9) . ?
C12 C16 1.388(9) . ?
C12 C13 1.391(9) . ?
C7 C6 1.494(8) . ?
C7 C8 1.523(8) . ?
C1 C5 1.384(9) . ?
C9 C8 1.507(9) . ?
C9 C10 1.530(8) . ?
C5 C4 1.404(9) . ?
C2 C3 1.388(10) . ?
C15 C14 1.368(10) . ?
C13 C14 1.371(10) . ?
C4 C3 1.366(9) . ?
